data_4034753
loop_
_publ_author_name
'Havel, Stepan'
'Khirsariya, Prashant'
'Akavaram, Naresh'
'Paruch, Kamil'
'Carbain, Benoit'

_publ_section_title
;
 Preparation of 3,4-Substituted-5-Aminopyrazoles and
 4-Substituted-2-Aminothiazoles.
;
_journal_issue 24
_journal_name_full 'The Journal of organic chemistry'
_journal_page_first 15380
_journal_page_last 15405
_journal_paper_doi 10.1021/acs.joc.8b02655
_journal_volume 83
_journal_year 2018
_chemical_formula_sum 'C21 H26 B N3 O7 S'
_chemical_formula_weight 475.32
_space_group_crystal_system monoclinic
_space_group_IT_number 14
_space_group_name_Hall '-P 2ybc'
_space_group_name_H-M_alt 'P 1 21/c 1'
_atom_sites_solution_hydrogens geom
_audit_creation_method SHELXL-2018/3
_cell_angle_alpha 90
_cell_angle_beta 97.518(3)
_cell_angle_gamma 90
_cell_formula_units_Z 8
_cell_length_a 40.1484(11)
_cell_length_b 10.5557(3)
_cell_length_c 11.3092(3)
_cell_measurement_reflns_used 13906
_cell_measurement_temperature 120(2)
_cell_measurement_theta_max 29.9350
_cell_measurement_theta_min 2.6270
_cell_volume 4751.6(2)
_computing_cell_refinement 'CrysAlisPro 1.171.38.46 (Rigaku OD, 2015)'
_computing_data_collection
;
Rigaku CrystalClear-SM Expert 2.1 b32 (Rigaku, 2014)
MSCServDetCCD = {5.7.3.4}
;
_computing_data_reduction 'CrysAlisPro 1.171.38.46 (Rigaku OD, 2015)'
_computing_structure_refinement 'SHELXL-2018/3 (Sheldrick, 2018)'
_computing_structure_solution 'SHELXT 2014/5 (Sheldrick, 2014)'
_diffrn_ambient_temperature 120(2)
_diffrn_measured_fraction_theta_full 0.997
_diffrn_measured_fraction_theta_max 0.997
_diffrn_measurement_device_type 'AFC11 (Right): Eulerian 3 circle'
_diffrn_measurement_method 'Profile data from \w-scans'
_diffrn_radiation_type MoK\a
_diffrn_radiation_wavelength 0.71073
_diffrn_reflns_av_R_equivalents 0.0762
_diffrn_reflns_av_unetI/netI 0.0409
_diffrn_reflns_Laue_measured_fraction_full 0.997
_diffrn_reflns_Laue_measured_fraction_max 0.997
_diffrn_reflns_limit_h_max 48
_diffrn_reflns_limit_h_min -48
_diffrn_reflns_limit_k_max 11
_diffrn_reflns_limit_k_min -12
_diffrn_reflns_limit_l_max 13
_diffrn_reflns_limit_l_min -12
_diffrn_reflns_number 48482
_diffrn_reflns_point_group_measured_fraction_full 0.997
_diffrn_reflns_point_group_measured_fraction_max 0.997
_diffrn_reflns_theta_full 25.242
_diffrn_reflns_theta_max 25.350
_diffrn_reflns_theta_min 1.996
_diffrn_source 'Rotating Anode MicroMax-007HF DW 1.2 kW'
_exptl_absorpt_coefficient_mu 0.182
_exptl_absorpt_correction_T_max 1.00000
_exptl_absorpt_correction_T_min 0.57849
_exptl_absorpt_correction_type multi-scan
_exptl_absorpt_process_details
;
CrysAlisPro 1.171.38.46 (Rigaku Oxford Diffraction, 2015)
Empirical absorption correction using spherical harmonics,
 implemented in SCALE3 ABSPACK scaling algorithm.
;
_exptl_crystal_colour colourless
_exptl_crystal_density_diffrn 1.329
_exptl_crystal_description plate
_exptl_crystal_F_000 2000
_exptl_crystal_size_max 0.150
_exptl_crystal_size_mid 0.100
_exptl_crystal_size_min 0.030
_refine_diff_density_max 0.528
_refine_diff_density_min -0.282
_refine_diff_density_rms 0.073
_refine_ls_extinction_method none
_refine_ls_goodness_of_fit_ref 1.216
_refine_ls_hydrogen_treatment constr
_refine_ls_matrix_type full
_refine_ls_number_parameters 605
_refine_ls_number_reflns 8680
_refine_ls_number_restraints 0
_refine_ls_restrained_S_all 1.216
_refine_ls_R_factor_all 0.0973
_refine_ls_R_factor_gt 0.0821
_refine_ls_shift/su_max 0.000
_refine_ls_shift/su_mean 0.000
_refine_ls_structure_factor_coef Fsqd
_refine_ls_weighting_details 'w=1/[\s^2^(Fo^2^)+(0.0480P)^2^+13.6720P] where P=(Fo^2^+2Fc^2^)/3'
_refine_ls_weighting_scheme calc
_refine_ls_wR_factor_gt 0.1893
_refine_ls_wR_factor_ref 0.1961
_reflns_Friedel_coverage 0.000
_reflns_number_gt 7098
_reflns_number_total 8680
_reflns_threshold_expression 'I > 2\s(I)'
_cod_data_source_file jo8b02655_si_003.cif
_cod_data_source_block b_a
_cod_original_sg_symbol_H-M 'P 21/c'
_cod_database_code 4034753
_shelx_shelxl_version_number 2018/3
_shelx_space_group_comment
;
The symmetry employed for this shelxl refinement is uniquely defined
by the following loop, which should always be used as a source of
symmetry information in preference to the above space-group names.
They are only intended as comments.
;
_shelx_estimated_absorpt_t_min 0.973
_shelx_estimated_absorpt_t_max 0.995

loop_
_space_group_symop_operation_xyz
'x, y, z'
'-x, y+1/2, -z+1/2'
'-x, -y, -z'
'x, -y-1/2, z-1/2'

loop_
_atom_site_label
_atom_site_type_symbol
_atom_site_fract_x
_atom_site_fract_y
_atom_site_fract_z
_atom_site_U_iso_or_equiv
_atom_site_adp_type
_atom_site_occupancy
_atom_site_site_symmetry_order
_atom_site_calc_flag
_atom_site_refinement_flags_posn
_atom_site_refinement_flags_adp
S1_1 S 0.10436(3) 0.25243(10) 0.09071(10) 0.0298(3) Uani 1 1 d . .
O1_1 O 0.00087(7) 0.3928(2) 0.1836(2) 0.0256(6) Uani 1 1 d . .
O2_1 O -0.04960(8) 0.4733(3) 0.1146(3) 0.0390(8) Uani 1 1 d . .
O3_1 O 0.03139(7) 0.4080(3) 0.3840(2) 0.0249(6) Uani 1 1 d . .
O4_1 O 0.03973(7) 0.5103(3) 0.5591(2) 0.0315(7) Uani 1 1 d . .
O5_1 O 0.17055(8) 0.2315(3) 0.1185(3) 0.0454(9) Uani 1 1 d . .
O6_1 O 0.20793(8) 0.3130(4) 0.2672(3) 0.0459(9) Uani 1 1 d . .
N1_1 N 0.03011(8) 0.5873(3) 0.2519(3) 0.0226(7) Uani 1 1 d . .
N2_1 N 0.09589(8) 0.3961(3) 0.2693(3) 0.0255(7) Uani 1 1 d . .
N3_1 N 0.15272(8) 0.3507(3) 0.2646(3) 0.0293(8) Uani 1 1 d . .
C1_1 C 0.11879(10) 0.3398(4) 0.2172(4) 0.0269(9) Uani 1 1 d . .
C2_1 C 0.06413(10) 0.2984(4) 0.1093(4) 0.0271(9) Uani 1 1 d . .
H2_1 H 0.044582 0.274686 0.057390 0.033 Uiso 1 1 calc R U
C3_1 C 0.06384(9) 0.3720(4) 0.2064(3) 0.0214(8) Uani 1 1 d . .
C4_1 C -0.02156(10) 0.4864(4) 0.1671(3) 0.0273(9) Uani 1 1 d . .
C5_1 C -0.00721(10) 0.6081(4) 0.2218(4) 0.0265(9) Uani 1 1 d . .
H5A_1 H -0.017369 0.628413 0.294759 0.032 Uiso 1 1 calc R U
H5AB_1 H -0.011736 0.679078 0.164731 0.032 Uiso 1 1 calc R U
C6_1 C 0.03801(9) 0.5098(4) 0.4517(3) 0.0243(8) Uani 1 1 d . .
C7_1 C 0.04300(10) 0.6251(4) 0.3763(3) 0.0269(9) Uani 1 1 d . .
H7A_1 H 0.030266 0.698381 0.401592 0.032 Uiso 1 1 calc R U
H7AB_1 H 0.067083 0.648096 0.382999 0.032 Uiso 1 1 calc R U
O7_1 O 0.15084(9) 0.9589(3) 0.3083(3) 0.0520(9) Uani 1 1 d . .
C8_1 C 0.04913(12) 0.6505(4) 0.1631(4) 0.0354(10) Uani 1 1 d . .
H8A_1 H 0.041461 0.617413 0.083242 0.053 Uiso 1 1 calc R U
H8B_1 H 0.073182 0.633484 0.183619 0.053 Uiso 1 1 calc R U
H8C_1 H 0.045195 0.742126 0.164361 0.053 Uiso 1 1 calc R U
C9_1 C 0.17706(10) 0.2914(4) 0.2083(4) 0.0323(10) Uani 1 1 d . .
C10_1 C 0.23757(11) 0.2544(6) 0.2218(5) 0.0477(13) Uani 1 1 d . .
C11_1 C 0.23970(15) 0.3034(11) 0.1000(6) 0.108(4) Uani 1 1 d . .
H11A_1 H 0.261793 0.283056 0.077113 0.161 Uiso 1 1 calc R U
H11B_1 H 0.236572 0.395487 0.099047 0.161 Uiso 1 1 calc R U
H11C_1 H 0.222140 0.264001 0.043534 0.161 Uiso 1 1 calc R U
C12_1 C 0.2347(2) 0.1146(7) 0.2311(11) 0.125(4) Uani 1 1 d . .
H12A_1 H 0.212514 0.092554 0.251909 0.187 Uiso 1 1 calc R U
H12B_1 H 0.252121 0.083116 0.292997 0.187 Uiso 1 1 calc R U
H12C_1 H 0.237692 0.075815 0.154390 0.187 Uiso 1 1 calc R U
C13_1 C 0.26667(14) 0.3030(9) 0.3080(6) 0.081(2) Uani 1 1 d . .
H13A_1 H 0.287550 0.263670 0.290028 0.121 Uiso 1 1 calc R U
H13B_1 H 0.263074 0.281682 0.389661 0.121 Uiso 1 1 calc R U
H13C_1 H 0.268287 0.395182 0.300078 0.121 Uiso 1 1 calc R U
C14_1 C 0.15991(10) 0.4262(4) 0.3743(4) 0.0306(9) Uani 1 1 d . .
H14A_1 H 0.183274 0.409420 0.410736 0.037 Uiso 1 1 calc R U
H14B_1 H 0.144745 0.398666 0.431718 0.037 Uiso 1 1 calc R U
C15_1 C 0.15560(10) 0.5663(4) 0.3532(4) 0.0281(9) Uani 1 1 d . .
C16_1 C 0.14037(11) 0.6413(4) 0.4327(4) 0.0340(10) Uani 1 1 d . .
H16_1 H 0.131364 0.601367 0.496794 0.041 Uiso 1 1 calc R U
C17_1 C 0.13794(11) 0.7716(5) 0.4214(4) 0.0363(10) Uani 1 1 d . .
H17_1 H 0.127565 0.819963 0.477238 0.044 Uiso 1 1 calc R U
C18_1 C 0.15088(11) 0.8313(4) 0.3271(4) 0.0373(11) Uani 1 1 d . .
C19_1 C 0.16583(11) 0.7579(5) 0.2472(4) 0.0374(11) Uani 1 1 d . .
H19_1 H 0.174640 0.797599 0.182625 0.045 Uiso 1 1 calc R U
C20_1 C 0.16815(11) 0.6275(5) 0.2599(4) 0.0339(10) Uani 1 1 d . .
H20_1 H 0.178505 0.579261 0.203826 0.041 Uiso 1 1 calc R U
C21_1 C 0.13640(15) 1.0376(5) 0.3921(6) 0.0564(15) Uani 1 1 d . .
H21A_1 H 0.138818 1.126846 0.370934 0.085 Uiso 1 1 calc R U
H21B_1 H 0.148034 1.022388 0.472509 0.085 Uiso 1 1 calc R U
H21C_1 H 0.112521 1.017121 0.389852 0.085 Uiso 1 1 calc R U
B1_1 B 0.03234(11) 0.4316(4) 0.2544(4) 0.0210(9) Uani 1 1 d . .
S1_2 S 0.39665(3) 0.74551(10) 0.48673(9) 0.0293(3) Uani 1 1 d . .
O1_2 O 0.49945(7) 0.6074(2) 0.6833(2) 0.0254(6) Uani 1 1 d . .
O2_2 O 0.55018(8) 0.5284(3) 0.6641(3) 0.0378(8) Uani 1 1 d . .
O3_2 O 0.46832(7) 0.5920(2) 0.8536(2) 0.0240(6) Uani 1 1 d . .
O4_2 O 0.46016(7) 0.4888(3) 1.0201(2) 0.0309(7) Uani 1 1 d . .
O5_2 O 0.33059(8) 0.7643(3) 0.4466(3) 0.0438(8) Uani 1 1 d . .
O6_2 O 0.29267(8) 0.6731(4) 0.5522(3) 0.0484(9) Uani 1 1 d . .
N1_2 N 0.40438(8) 0.6012(3) 0.6742(3) 0.0257(7) Uani 1 1 d . .
N2_2 N 0.47044(8) 0.4124(3) 0.7234(3) 0.0225(7) Uani 1 1 d . .
N3_2 N 0.34748(9) 0.6437(3) 0.6106(3) 0.0306(8) Uani 1 1 d . .
C1_2 C 0.38164(10) 0.6565(4) 0.5988(4) 0.0277(9) Uani 1 1 d . .
C2_2 C 0.43664(10) 0.7015(4) 0.5468(3) 0.0259(9) Uani 1 1 d . .
H2_2 H 0.456441 0.726956 0.515577 0.031 Uiso 1 1 calc R U
C3_2 C 0.43651(10) 0.6265(3) 0.6439(3) 0.0222(8) Uani 1 1 d . .
C4_2 C 0.52227(10) 0.5143(4) 0.6881(3) 0.0265(9) Uani 1 1 d . .
C5_2 C 0.50770(10) 0.3925(4) 0.7295(4) 0.0260(9) Uani 1 1 d . .
H5A_2 H 0.512484 0.321277 0.677318 0.031 Uiso 1 1 calc R U
H5AB_2 H 0.517620 0.372724 0.812287 0.031 Uiso 1 1 calc R U
C6_2 C 0.46194(9) 0.4893(4) 0.9151(3) 0.0239(8) Uani 1 1 d . .
C7_2 C 0.45693(11) 0.3742(4) 0.8349(3) 0.0256(9) Uani 1 1 d . .
H7A_2 H 0.469385 0.300434 0.872334 0.031 Uiso 1 1 calc R U
H7AB_2 H 0.432819 0.352062 0.817988 0.031 Uiso 1 1 calc R U
O7_2 O 0.34980(9) 0.0368(3) 0.6561(3) 0.0503(9) Uani 1 1 d . .
C8_2 C 0.45178(13) 0.3491(4) 0.6159(4) 0.0366(11) Uani 1 1 d . .
H8A_2 H 0.459959 0.381497 0.543780 0.055 Uiso 1 1 calc R U
H8B_2 H 0.427718 0.367054 0.612269 0.055 Uiso 1 1 calc R U
H8C_2 H 0.455461 0.257395 0.621418 0.055 Uiso 1 1 calc R U
C9_2 C 0.32361(11) 0.7006(4) 0.5285(4) 0.0350(10) Uani 1 1 d . .
C10_2 C 0.26346(11) 0.7314(6) 0.4774(5) 0.0500(14) Uani 1 1 d . .
C11_2 C 0.26271(15) 0.6943(9) 0.3501(6) 0.088(3) Uani 1 1 d . .
H11A_2 H 0.240315 0.710771 0.307203 0.133 Uiso 1 1 calc R U
H11B_2 H 0.267915 0.603896 0.345263 0.133 Uiso 1 1 calc R U
H11C_2 H 0.279425 0.743801 0.314122 0.133 Uiso 1 1 calc R U
C12_2 C 0.26503(19) 0.8711(8) 0.4965(8) 0.095(3) Uani 1 1 d . .
H12A_2 H 0.280643 0.908483 0.446547 0.143 Uiso 1 1 calc R U
H12B_2 H 0.272868 0.888961 0.580571 0.143 Uiso 1 1 calc R U
H12C_2 H 0.242625 0.907642 0.474925 0.143 Uiso 1 1 calc R U
C13_2 C 0.23424(14) 0.6733(10) 0.5304(6) 0.093(3) Uani 1 1 d . .
H13A_2 H 0.213158 0.710617 0.492464 0.140 Uiso 1 1 calc R U
H13B_2 H 0.236787 0.690055 0.616310 0.140 Uiso 1 1 calc R U
H13C_2 H 0.233877 0.581622 0.516590 0.140 Uiso 1 1 calc R U
C14_2 C 0.33976(11) 0.5694(4) 0.7142(4) 0.0314(10) Uani 1 1 d . .
H14A_2 H 0.316388 0.587263 0.728215 0.038 Uiso 1 1 calc R U
H14B_2 H 0.354885 0.596436 0.785992 0.038 Uiso 1 1 calc R U
C15_2 C 0.34374(10) 0.4284(4) 0.6967(4) 0.0277(9) Uani 1 1 d . .
C16_2 C 0.35942(11) 0.3554(4) 0.7905(4) 0.0327(10) Uani 1 1 d . .
H16_2 H 0.368270 0.395838 0.862941 0.039 Uiso 1 1 calc R U
C17_2 C 0.36239(11) 0.2244(4) 0.7805(4) 0.0344(10) Uani 1 1 d . .
H17_2 H 0.373288 0.176132 0.845182 0.041 Uiso 1 1 calc R U
C18_2 C 0.34930(11) 0.1655(4) 0.6753(4) 0.0332(10) Uani 1 1 d . .
C19_2 C 0.33397(11) 0.2372(5) 0.5798(4) 0.0354(10) Uani 1 1 d . .
H19_2 H 0.325538 0.197413 0.506600 0.042 Uiso 1 1 calc R U
C20_2 C 0.33117(11) 0.3671(4) 0.5927(4) 0.0345(10) Uani 1 1 d . .
H20_2 H 0.320279 0.415387 0.527996 0.041 Uiso 1 1 calc R U
C21_2 C 0.36418(15) -0.0395(5) 0.7526(6) 0.0555(14) Uani 1 1 d . .
H21A_2 H 0.360434 -0.129068 0.732288 0.083 Uiso 1 1 calc R U
H21B_2 H 0.353680 -0.019282 0.823803 0.083 Uiso 1 1 calc R U
H21C_2 H 0.388369 -0.022895 0.768449 0.083 Uiso 1 1 calc R U
B1_2 B 0.46766(11) 0.5681(4) 0.7235(4) 0.0216(9) Uani 1 1 d . .

loop_
_atom_site_aniso_label
_atom_site_aniso_U_11
_atom_site_aniso_U_22
_atom_site_aniso_U_33
_atom_site_aniso_U_23
_atom_site_aniso_U_13
_atom_site_aniso_U_12
S1_1 0.0271(5) 0.0272(6) 0.0365(6) -0.0128(5) 0.0095(4) -0.0002(4)
O1_1 0.0263(14) 0.0157(14) 0.0343(16) -0.0040(12) 0.0027(11) 0.0007(11)
O2_1 0.0385(18) 0.0375(18) 0.0365(17) -0.0084(14) -0.0120(14) 0.0072(14)
O3_1 0.0308(15) 0.0203(14) 0.0249(14) 0.0011(12) 0.0083(11) 0.0019(12)
O4_1 0.0359(16) 0.0368(18) 0.0216(15) 0.0013(13) 0.0026(12) 0.0063(13)
O5_1 0.0313(17) 0.055(2) 0.050(2) -0.0269(18) 0.0076(14) 0.0038(15)
O6_1 0.0261(16) 0.066(2) 0.046(2) -0.0115(18) 0.0053(14) 0.0061(16)
N1_1 0.0350(18) 0.0144(16) 0.0187(16) -0.0019(13) 0.0051(13) -0.0011(14)
N2_1 0.0279(17) 0.0220(17) 0.0272(18) -0.0014(14) 0.0067(14) -0.0006(14)
N3_1 0.0273(18) 0.0275(19) 0.0334(19) -0.0053(16) 0.0050(14) 0.0022(15)
C1_1 0.026(2) 0.023(2) 0.032(2) -0.0037(18) 0.0066(17) -0.0021(17)
C2_1 0.028(2) 0.024(2) 0.030(2) -0.0038(18) 0.0062(17) -0.0018(17)
C3_1 0.0240(19) 0.0172(19) 0.0241(19) 0.0014(16) 0.0079(15) -0.0009(15)
C4_1 0.035(2) 0.025(2) 0.0210(19) 0.0009(17) 0.0026(17) 0.0062(18)
C5_1 0.036(2) 0.0161(19) 0.027(2) 0.0007(16) 0.0014(17) 0.0066(17)
C6_1 0.0238(19) 0.024(2) 0.025(2) -0.0001(17) 0.0035(15) 0.0049(16)
C7_1 0.032(2) 0.023(2) 0.024(2) -0.0020(17) 0.0001(16) 0.0009(17)
O7_1 0.060(2) 0.0347(19) 0.065(2) 0.0048(18) 0.0189(19) -0.0021(17)
C8_1 0.056(3) 0.021(2) 0.033(2) 0.0065(19) 0.020(2) -0.002(2)
C9_1 0.023(2) 0.033(2) 0.041(3) -0.001(2) 0.0096(18) 0.0022(18)
C10_1 0.021(2) 0.074(4) 0.049(3) 0.000(3) 0.0088(19) 0.012(2)
C11_1 0.033(3) 0.233(11) 0.059(4) 0.037(6) 0.014(3) 0.007(5)
C12_1 0.064(5) 0.063(5) 0.245(12) -0.011(6) 0.013(6) 0.034(4)
C13_1 0.032(3) 0.149(8) 0.060(4) -0.014(4) 0.000(3) 0.010(4)
C14_1 0.028(2) 0.036(2) 0.028(2) -0.0018(19) 0.0031(17) -0.0006(18)
C15_1 0.0222(19) 0.033(2) 0.028(2) -0.0028(18) 0.0019(16) 0.0001(17)
C16_1 0.033(2) 0.037(3) 0.032(2) -0.003(2) 0.0055(18) -0.0087(19)
C17_1 0.033(2) 0.040(3) 0.037(2) -0.011(2) 0.0095(19) -0.003(2)
C18_1 0.031(2) 0.033(2) 0.047(3) 0.002(2) 0.000(2) -0.0030(19)
C19_1 0.037(2) 0.044(3) 0.031(2) 0.006(2) 0.0057(19) -0.004(2)
C20_1 0.032(2) 0.040(3) 0.030(2) -0.005(2) 0.0065(18) -0.001(2)
C21_1 0.065(4) 0.033(3) 0.074(4) -0.003(3) 0.021(3) 0.003(3)
B1_1 0.030(2) 0.015(2) 0.019(2) 0.0026(17) 0.0080(17) -0.0002(17)
S1_2 0.0279(5) 0.0261(5) 0.0323(6) 0.0110(5) -0.0021(4) -0.0028(4)
O1_2 0.0305(15) 0.0143(13) 0.0318(15) 0.0045(12) 0.0058(12) 0.0012(11)
O2_2 0.0375(18) 0.0345(18) 0.0461(19) 0.0093(15) 0.0234(14) 0.0072(14)
O3_2 0.0321(15) 0.0175(14) 0.0216(14) -0.0025(11) 0.0009(11) 0.0021(11)
O4_2 0.0370(16) 0.0351(17) 0.0214(15) -0.0010(13) 0.0072(12) 0.0055(13)
O5_2 0.0299(16) 0.050(2) 0.050(2) 0.0267(17) -0.0028(14) 0.0013(15)
O6_2 0.0262(16) 0.064(2) 0.053(2) 0.0192(19) -0.0023(14) -0.0021(16)
N1_2 0.0306(18) 0.0193(17) 0.0266(18) 0.0017(14) 0.0022(14) -0.0018(14)
N2_2 0.0324(18) 0.0142(16) 0.0210(16) -0.0001(13) 0.0039(13) -0.0005(13)
N3_2 0.0295(18) 0.0260(19) 0.035(2) 0.0072(16) 0.0004(15) -0.0036(15)
C1_2 0.030(2) 0.020(2) 0.032(2) 0.0042(17) -0.0011(17) -0.0044(17)
C2_2 0.029(2) 0.022(2) 0.026(2) 0.0018(17) 0.0008(16) -0.0033(17)
C3_2 0.030(2) 0.0138(18) 0.0228(19) -0.0021(15) 0.0014(15) -0.0035(16)
C4_2 0.035(2) 0.023(2) 0.022(2) 0.0009(17) 0.0077(17) 0.0058(17)
C5_2 0.034(2) 0.017(2) 0.028(2) 0.0000(17) 0.0060(17) 0.0068(17)
C6_2 0.0220(19) 0.023(2) 0.027(2) 0.0014(17) 0.0031(15) 0.0049(16)
C7_2 0.038(2) 0.018(2) 0.023(2) 0.0012(16) 0.0113(17) -0.0013(17)
O7_2 0.056(2) 0.0279(18) 0.065(2) -0.0065(17) -0.0032(18) -0.0010(16)
C8_2 0.064(3) 0.017(2) 0.026(2) -0.0047(17) -0.007(2) -0.002(2)
C9_2 0.028(2) 0.034(2) 0.042(3) 0.007(2) 0.0000(19) -0.0035(19)
C10_2 0.020(2) 0.082(4) 0.045(3) 0.014(3) -0.0057(19) 0.003(2)
C11_2 0.041(3) 0.166(8) 0.054(4) -0.004(5) -0.010(3) -0.010(4)
C12_2 0.072(5) 0.084(6) 0.126(7) 0.020(5) -0.004(4) 0.035(4)
C13_2 0.030(3) 0.187(9) 0.060(4) 0.031(5) -0.003(3) -0.007(4)
C14_2 0.029(2) 0.032(2) 0.033(2) 0.0042(19) 0.0049(17) -0.0018(18)
C15_2 0.0230(19) 0.028(2) 0.033(2) 0.0025(18) 0.0053(16) -0.0055(17)
C16_2 0.033(2) 0.033(2) 0.032(2) 0.0047(19) 0.0039(18) -0.0071(19)
C17_2 0.030(2) 0.036(3) 0.036(2) 0.008(2) 0.0006(18) -0.0038(19)
C18_2 0.031(2) 0.025(2) 0.045(3) -0.002(2) 0.0102(19) -0.0036(18)
C19_2 0.038(2) 0.039(3) 0.029(2) -0.006(2) 0.0061(18) -0.006(2)
C20_2 0.036(2) 0.037(3) 0.030(2) 0.003(2) 0.0049(18) -0.003(2)
C21_2 0.060(3) 0.028(3) 0.076(4) 0.001(3) 0.000(3) 0.001(2)
B1_2 0.031(2) 0.015(2) 0.019(2) -0.0008(17) 0.0015(17) 0.0001(18)

loop_
_atom_type_symbol
_atom_type_description
_atom_type_scat_dispersion_real
_atom_type_scat_dispersion_imag
_atom_type_scat_source
C C 0.0033 0.0016 'International Tables Vol C Tables 4.2.6.8 and 6.1.1.4'
H H 0.0000 0.0000 'International Tables Vol C Tables 4.2.6.8 and 6.1.1.4'
N N 0.0061 0.0033 'International Tables Vol C Tables 4.2.6.8 and 6.1.1.4'
O O 0.0106 0.0060 'International Tables Vol C Tables 4.2.6.8 and 6.1.1.4'
S S 0.1246 0.1234 'International Tables Vol C Tables 4.2.6.8 and 6.1.1.4'
B B 0.0013 0.0007 'International Tables Vol C Tables 4.2.6.8 and 6.1.1.4'

loop_
_geom_angle_atom_site_label_1
_geom_angle_atom_site_label_2
_geom_angle_atom_site_label_3
_geom_angle
C2_1 S1_1 C1_1 88.12(19)
C4_1 O1_1 B1_1 112.8(3)
C6_1 O3_1 B1_1 113.8(3)
C9_1 O6_1 C10_1 118.9(4)
C7_1 N1_1 C8_1 111.7(3)
C7_1 N1_1 C5_1 112.7(3)
C8_1 N1_1 C5_1 111.3(3)
C7_1 N1_1 B1_1 103.9(3)
C8_1 N1_1 B1_1 115.2(3)
C5_1 N1_1 B1_1 101.5(3)
C1_1 N2_1 C3_1 110.0(3)
C9_1 N3_1 C1_1 119.7(4)
C9_1 N3_1 C14_1 124.1(3)
C1_1 N3_1 C14_1 116.2(3)
N2_1 C1_1 N3_1 119.9(4)
N2_1 C1_1 S1_1 115.9(3)
N3_1 C1_1 S1_1 124.2(3)
C3_1 C2_1 S1_1 111.7(3)
C3_1 C2_1 H2_1 124.2
S1_1 C2_1 H2_1 124.2
C2_1 C3_1 N2_1 114.3(3)
C2_1 C3_1 B1_1 127.3(4)
N2_1 C3_1 B1_1 118.5(3)
O2_1 C4_1 O1_1 123.5(4)
O2_1 C4_1 C5_1 125.4(4)
O1_1 C4_1 C5_1 111.1(3)
C4_1 C5_1 N1_1 106.5(3)
C4_1 C5_1 H5A_1 110.4
N1_1 C5_1 H5A_1 110.4
C4_1 C5_1 H5AB_1 110.4
N1_1 C5_1 H5AB_1 110.4
H5A_1 C5_1 H5AB_1 108.6
O4_1 C6_1 O3_1 124.4(4)
O4_1 C6_1 C7_1 124.7(4)
O3_1 C6_1 C7_1 110.9(3)
N1_1 C7_1 C6_1 105.2(3)
N1_1 C7_1 H7A_1 110.7
C6_1 C7_1 H7A_1 110.7
N1_1 C7_1 H7AB_1 110.7
C6_1 C7_1 H7AB_1 110.7
H7A_1 C7_1 H7AB_1 108.8
C18_1 O7_1 C21_1 117.4(4)
N1_1 C8_1 H8A_1 109.5
N1_1 C8_1 H8B_1 109.5
H8A_1 C8_1 H8B_1 109.5
N1_1 C8_1 H8C_1 109.5
H8A_1 C8_1 H8C_1 109.5
H8B_1 C8_1 H8C_1 109.5
O5_1 C9_1 O6_1 126.4(4)
O5_1 C9_1 N3_1 122.7(4)
O6_1 C9_1 N3_1 110.8(4)
C11_1 C10_1 C12_1 115.2(7)
C11_1 C10_1 O6_1 108.7(5)
C12_1 C10_1 O6_1 108.4(5)
C11_1 C10_1 C13_1 110.3(5)
C12_1 C10_1 C13_1 110.6(6)
O6_1 C10_1 C13_1 102.8(4)
C10_1 C11_1 H11A_1 109.5
C10_1 C11_1 H11B_1 109.5
H11A_1 C11_1 H11B_1 109.5
C10_1 C11_1 H11C_1 109.5
H11A_1 C11_1 H11C_1 109.5
H11B_1 C11_1 H11C_1 109.5
C10_1 C12_1 H12A_1 109.5
C10_1 C12_1 H12B_1 109.5
H12A_1 C12_1 H12B_1 109.5
C10_1 C12_1 H12C_1 109.5
H12A_1 C12_1 H12C_1 109.5
H12B_1 C12_1 H12C_1 109.5
C10_1 C13_1 H13A_1 109.5
C10_1 C13_1 H13B_1 109.5
H13A_1 C13_1 H13B_1 109.5
C10_1 C13_1 H13C_1 109.5
H13A_1 C13_1 H13C_1 109.5
H13B_1 C13_1 H13C_1 109.5
N3_1 C14_1 C15_1 113.1(3)
N3_1 C14_1 H14A_1 109.0
C15_1 C14_1 H14A_1 109.0
N3_1 C14_1 H14B_1 109.0
C15_1 C14_1 H14B_1 109.0
H14A_1 C14_1 H14B_1 107.8
C20_1 C15_1 C16_1 117.3(4)
C20_1 C15_1 C14_1 122.2(4)
C16_1 C15_1 C14_1 120.4(4)
C17_1 C16_1 C15_1 122.4(4)
C17_1 C16_1 H16_1 118.8
C15_1 C16_1 H16_1 118.8
C16_1 C17_1 C18_1 119.4(4)
C16_1 C17_1 H17_1 120.3
C18_1 C17_1 H17_1 120.3
O7_1 C18_1 C19_1 116.3(4)
O7_1 C18_1 C17_1 124.9(4)
C19_1 C18_1 C17_1 118.8(4)
C18_1 C19_1 C20_1 121.2(4)
C18_1 C19_1 H19_1 119.4
C20_1 C19_1 H19_1 119.4
C19_1 C20_1 C15_1 121.0(4)
C19_1 C20_1 H20_1 119.5
C15_1 C20_1 H20_1 119.5
O7_1 C21_1 H21A_1 109.5
O7_1 C21_1 H21B_1 109.5
H21A_1 C21_1 H21B_1 109.5
O7_1 C21_1 H21C_1 109.5
H21A_1 C21_1 H21C_1 109.5
H21B_1 C21_1 H21C_1 109.5
O1_1 B1_1 O3_1 111.1(3)
O1_1 B1_1 C3_1 112.1(3)
O3_1 B1_1 C3_1 113.4(3)
O1_1 B1_1 N1_1 103.3(3)
O3_1 B1_1 N1_1 100.1(3)
C3_1 B1_1 N1_1 116.0(3)
C2_2 S1_2 C1_2 87.77(19)
C4_2 O1_2 B1_2 113.4(3)
C6_2 O3_2 B1_2 113.5(3)
C9_2 O6_2 C10_2 118.7(4)
C1_2 N1_2 C3_2 110.1(3)
C7_2 N2_2 C8_2 111.5(3)
C7_2 N2_2 C5_2 113.1(3)
C8_2 N2_2 C5_2 111.4(3)
C7_2 N2_2 B1_2 103.7(3)
C8_2 N2_2 B1_2 114.7(3)
C5_2 N2_2 B1_2 101.9(3)
C9_2 N3_2 C1_2 119.6(3)
C9_2 N3_2 C14_2 124.4(4)
C1_2 N3_2 C14_2 115.9(3)
N1_2 C1_2 N3_2 120.3(4)
N1_2 C1_2 S1_2 115.9(3)
N3_2 C1_2 S1_2 123.8(3)
C3_2 C2_2 S1_2 112.0(3)
C3_2 C2_2 H2_2 124.0
S1_2 C2_2 H2_2 124.0
C2_2 C3_2 N1_2 114.2(3)
C2_2 C3_2 B1_2 127.4(4)
N1_2 C3_2 B1_2 118.3(3)
O2_2 C4_2 O1_2 123.7(4)
O2_2 C4_2 C5_2 126.0(4)
O1_2 C4_2 C5_2 110.3(3)
N2_2 C5_2 C4_2 106.8(3)
N2_2 C5_2 H5A_2 110.4
C4_2 C5_2 H5A_2 110.4
N2_2 C5_2 H5AB_2 110.4
C4_2 C5_2 H5AB_2 110.4
H5A_2 C5_2 H5AB_2 108.6
O4_2 C6_2 O3_2 124.2(4)
O4_2 C6_2 C7_2 124.7(4)
O3_2 C6_2 C7_2 111.1(3)
N2_2 C7_2 C6_2 104.8(3)
N2_2 C7_2 H7A_2 110.8
C6_2 C7_2 H7A_2 110.8
N2_2 C7_2 H7AB_2 110.8
C6_2 C7_2 H7AB_2 110.8
H7A_2 C7_2 H7AB_2 108.9
C18_2 O7_2 C21_2 116.9(4)
N2_2 C8_2 H8A_2 109.5
N2_2 C8_2 H8B_2 109.5
H8A_2 C8_2 H8B_2 109.5
N2_2 C8_2 H8C_2 109.5
H8A_2 C8_2 H8C_2 109.5
H8B_2 C8_2 H8C_2 109.5
O5_2 C9_2 O6_2 126.2(4)
O5_2 C9_2 N3_2 123.2(4)
O6_2 C9_2 N3_2 110.6(4)
O6_2 C10_2 C11_2 110.9(5)
O6_2 C10_2 C12_2 108.2(5)
C11_2 C10_2 C12_2 113.3(6)
O6_2 C10_2 C13_2 101.6(4)
C11_2 C10_2 C13_2 110.9(5)
C12_2 C10_2 C13_2 111.3(6)
C10_2 C11_2 H11A_2 109.5
C10_2 C11_2 H11B_2 109.5
H11A_2 C11_2 H11B_2 109.5
C10_2 C11_2 H11C_2 109.5
H11A_2 C11_2 H11C_2 109.5
H11B_2 C11_2 H11C_2 109.5
C10_2 C12_2 H12A_2 109.5
C10_2 C12_2 H12B_2 109.5
H12A_2 C12_2 H12B_2 109.5
C10_2 C12_2 H12C_2 109.5
H12A_2 C12_2 H12C_2 109.5
H12B_2 C12_2 H12C_2 109.5
C10_2 C13_2 H13A_2 109.5
C10_2 C13_2 H13B_2 109.5
H13A_2 C13_2 H13B_2 109.5
C10_2 C13_2 H13C_2 109.5
H13A_2 C13_2 H13C_2 109.5
H13B_2 C13_2 H13C_2 109.5
N3_2 C14_2 C15_2 112.5(4)
N3_2 C14_2 H14A_2 109.1
C15_2 C14_2 H14A_2 109.1
N3_2 C14_2 H14B_2 109.1
C15_2 C14_2 H14B_2 109.1
H14A_2 C14_2 H14B_2 107.8
C20_2 C15_2 C16_2 118.0(4)
C20_2 C15_2 C14_2 122.7(4)
C16_2 C15_2 C14_2 119.3(4)
C15_2 C16_2 C17_2 121.4(4)
C15_2 C16_2 H16_2 119.3
C17_2 C16_2 H16_2 119.3
C18_2 C17_2 C16_2 119.3(4)
C18_2 C17_2 H17_2 120.4
C16_2 C17_2 H17_2 120.4
O7_2 C18_2 C17_2 124.6(4)
O7_2 C18_2 C19_2 115.3(4)
C17_2 C18_2 C19_2 120.1(4)
C20_2 C19_2 C18_2 119.3(4)
C20_2 C19_2 H19_2 120.3
C18_2 C19_2 H19_2 120.3
C15_2 C20_2 C19_2 121.9(4)
C15_2 C20_2 H20_2 119.0
C19_2 C20_2 H20_2 119.0
O7_2 C21_2 H21A_2 109.5
O7_2 C21_2 H21B_2 109.5
H21A_2 C21_2 H21B_2 109.5
O7_2 C21_2 H21C_2 109.5
H21A_2 C21_2 H21C_2 109.5
H21B_2 C21_2 H21C_2 109.5
O1_2 B1_2 O3_2 110.7(3)
O1_2 B1_2 C3_2 111.8(3)
O3_2 B1_2 C3_2 114.2(3)
O1_2 B1_2 N2_2 102.7(3)
O3_2 B1_2 N2_2 100.2(3)
C3_2 B1_2 N2_2 116.2(3)

loop_
_geom_bond_atom_site_label_1
_geom_bond_atom_site_label_2
_geom_bond_distance
S1_1 C2_1 1.726(4)
S1_1 C1_1 1.736(4)
O1_1 C4_1 1.334(5)
O1_1 B1_1 1.463(5)
O2_1 C4_1 1.210(5)
O3_1 C6_1 1.326(5)
O3_1 B1_1 1.492(5)
O4_1 C6_1 1.208(5)
O5_1 C9_1 1.196(5)
O6_1 C9_1 1.347(5)
O6_1 C10_1 1.490(5)
N1_1 C7_1 1.489(5)
N1_1 C8_1 1.495(5)
N1_1 C5_1 1.508(5)
N1_1 B1_1 1.646(5)
N2_1 C1_1 1.299(5)
N2_1 C3_1 1.409(5)
N3_1 C9_1 1.384(5)
N3_1 C1_1 1.402(5)
N3_1 C14_1 1.471(5)
C2_1 C3_1 1.347(5)
C2_1 H2_1 0.9500
C3_1 B1_1 1.571(5)
C4_1 C5_1 1.508(6)
C5_1 H5A_1 0.9900
C5_1 H5AB_1 0.9900
C6_1 C7_1 1.514(6)
C7_1 H7A_1 0.9900
C7_1 H7AB_1 0.9900
O7_1 C18_1 1.364(6)
O7_1 C21_1 1.438(6)
C8_1 H8A_1 0.9800
C8_1 H8B_1 0.9800
C8_1 H8C_1 0.9800
C10_1 C11_1 1.484(8)
C10_1 C12_1 1.485(10)
C10_1 C13_1 1.510(8)
C11_1 H11A_1 0.9800
C11_1 H11B_1 0.9800
C11_1 H11C_1 0.9800
C12_1 H12A_1 0.9800
C12_1 H12B_1 0.9800
C12_1 H12C_1 0.9800
C13_1 H13A_1 0.9800
C13_1 H13B_1 0.9800
C13_1 H13C_1 0.9800
C14_1 C15_1 1.504(6)
C14_1 H14A_1 0.9900
C14_1 H14B_1 0.9900
C15_1 C20_1 1.387(6)
C15_1 C16_1 1.398(6)
C16_1 C17_1 1.384(7)
C16_1 H16_1 0.9500
C17_1 C18_1 1.396(6)
C17_1 H17_1 0.9500
C18_1 C19_1 1.385(7)
C19_1 C20_1 1.386(7)
C19_1 H19_1 0.9500
C20_1 H20_1 0.9500
C21_1 H21A_1 0.9800
C21_1 H21B_1 0.9800
C21_1 H21C_1 0.9800
S1_2 C2_2 1.723(4)
S1_2 C1_2 1.747(4)
O1_2 C4_2 1.340(5)
O1_2 B1_2 1.470(5)
O2_2 C4_2 1.196(5)
O3_2 C6_2 1.331(5)
O3_2 B1_2 1.489(5)
O4_2 C6_2 1.199(5)
O5_2 C9_2 1.207(5)
O6_2 C9_2 1.337(5)
O6_2 C10_2 1.487(6)
N1_2 C1_2 1.303(5)
N1_2 C3_2 1.403(5)
N2_2 C7_2 1.492(5)
N2_2 C8_2 1.499(5)
N2_2 C5_2 1.503(5)
N2_2 B1_2 1.647(5)
N3_2 C9_2 1.382(6)
N3_2 C1_2 1.402(5)
N3_2 C14_2 1.476(5)
C2_2 C3_2 1.354(5)
C2_2 H2_2 0.9500
C3_2 B1_2 1.569(6)
C4_2 C5_2 1.513(6)
C5_2 H5A_2 0.9900
C5_2 H5AB_2 0.9900
C6_2 C7_2 1.514(5)
C7_2 H7A_2 0.9900
C7_2 H7AB_2 0.9900
O7_2 C18_2 1.376(5)
O7_2 C21_2 1.417(6)
C8_2 H8A_2 0.9800
C8_2 H8B_2 0.9800
C8_2 H8C_2 0.9800
C10_2 C11_2 1.488(8)
C10_2 C12_2 1.490(10)
C10_2 C13_2 1.515(8)
C11_2 H11A_2 0.9800
C11_2 H11B_2 0.9800
C11_2 H11C_2 0.9800
C12_2 H12A_2 0.9800
C12_2 H12B_2 0.9800
C12_2 H12C_2 0.9800
C13_2 H13A_2 0.9800
C13_2 H13B_2 0.9800
C13_2 H13C_2 0.9800
C14_2 C15_2 1.513(6)
C14_2 H14A_2 0.9900
C14_2 H14B_2 0.9900
C15_2 C20_2 1.379(6)
C15_2 C16_2 1.393(6)
C16_2 C17_2 1.394(6)
C16_2 H16_2 0.9500
C17_2 C18_2 1.384(6)
C17_2 H17_2 0.9500
C18_2 C19_2 1.395(6)
C19_2 C20_2 1.385(7)
C19_2 H19_2 0.9500
C20_2 H20_2 0.9500
C21_2 H21A_2 0.9800
C21_2 H21B_2 0.9800
C21_2 H21C_2 0.9800
